data_1520493
loop_
_publ_author_name
'Jurss, Jonah W.'
'Khnayzer, Rony S.'
'Panetier, Julien A.'
'El Roz, Karim A.'
'Nichols, Eva M.'
'Head-Gordon, Martin'
'Long, Jeffrey R.'
'Castellano, Felix N.'
'Chang, Christopher J.'

_publ_section_title
;
 Bioinspired design of redox-active ligands for multielectron catalysis:
 effects of positioning pyrazine reservoirs on cobalt for electro- and
 photocatalytic generation of hydrogen from water
;
_journal_issue 8
_journal_name_full 'Chem. Sci.'
_journal_page_first 4954
_journal_paper_doi 10.1039/C5SC01414J
_journal_volume 6
_journal_year 2015
_chemical_formula_sum 'C30 H26 Co F6 N6 O7 S2'
_chemical_formula_weight 819.62
_chemical_name_common jwj274
_chemical_name_systematic
;
 ?
;
_space_group_IT_number 2
_symmetry_cell_setting triclinic
_symmetry_space_group_name_Hall '-P 1'
_symmetry_space_group_name_H-M 'P -1'
_atom_sites_solution_hydrogens geom
_atom_sites_solution_primary direct
_atom_sites_solution_secondary difmap
_audit_creation_method SHELXL-97
_audit_update_record
;
2015-04-18 deposited with the CCDC.
2015-06-09 downloaded from the CCDC.
;
_cell_angle_alpha 82.865(2)
_cell_angle_beta 88.796(2)
_cell_angle_gamma 66.687(2)
_cell_formula_units_Z 2
_cell_length_a 11.0341(4)
_cell_length_b 12.5779(4)
_cell_length_c 13.0044(5)
_cell_measurement_reflns_used 9633
_cell_measurement_temperature 100(2)
_cell_measurement_theta_max 25.38
_cell_measurement_theta_min 2.22
_cell_volume 1643.85(10)
_computing_cell_refinement 'Bruker SAINT'
_computing_data_collection 'Bruker APEX2'
_computing_data_reduction 'Bruker SAINT'
_computing_molecular_graphics ORTEP-32
_computing_publication_material WinGX
_computing_structure_refinement SHELXL-97
_computing_structure_solution SIR-97
_diffrn_ambient_temperature 100(2)
_diffrn_detector_area_resol_mean 8.366
_diffrn_measured_fraction_theta_full 0.991
_diffrn_measured_fraction_theta_max 0.986
_diffrn_measurement_device_type 'Bruker APEX-II CCD'
_diffrn_measurement_method 'phi and omega scans'
_diffrn_radiation_monochromator 'QUAZAR multilayer mirrors'
_diffrn_radiation_source 'microfocus sealed tube'
_diffrn_radiation_type MoK\a
_diffrn_radiation_wavelength 0.71073
_diffrn_reflns_av_R_equivalents 0.0403
_diffrn_reflns_av_sigmaI/netI 0.0483
_diffrn_reflns_limit_h_max 11
_diffrn_reflns_limit_h_min -13
_diffrn_reflns_limit_k_max 15
_diffrn_reflns_limit_k_min -15
_diffrn_reflns_limit_l_max 15
_diffrn_reflns_limit_l_min -14
_diffrn_reflns_number 19229
_diffrn_reflns_theta_full 25.00
_diffrn_reflns_theta_max 25.45
_diffrn_reflns_theta_min 1.58
_exptl_absorpt_coefficient_mu 0.741
_exptl_absorpt_correction_T_max 0.8970
_exptl_absorpt_correction_T_min 0.8844
_exptl_absorpt_correction_type multi-scan
_exptl_absorpt_process_details SADABS
_exptl_crystal_colour yellow
_exptl_crystal_density_diffrn 1.656
_exptl_crystal_density_method 'not measured'
_exptl_crystal_description blocks
_exptl_crystal_F_000 834
_exptl_crystal_size_max 0.17
_exptl_crystal_size_mid 0.16
_exptl_crystal_size_min 0.15
_refine_diff_density_max 0.427
_refine_diff_density_min -0.459
_refine_diff_density_rms 0.069
_refine_ls_extinction_method none
_refine_ls_goodness_of_fit_ref 1.044
_refine_ls_hydrogen_treatment mixed
_refine_ls_matrix_type full
_refine_ls_number_parameters 480
_refine_ls_number_reflns 6010
_refine_ls_number_restraints 2
_refine_ls_restrained_S_all 1.043
_refine_ls_R_factor_all 0.0523
_refine_ls_R_factor_gt 0.0373
_refine_ls_shift/su_max 0.001
_refine_ls_shift/su_mean 0.000
_refine_ls_structure_factor_coef Fsqd
_refine_ls_weighting_details 'calc w=1/[\s^2^(Fo^2^)+(0.0245P)^2^+1.6231P] where P=(Fo^2^+2Fc^2^)/3'
_refine_ls_weighting_scheme calc
_refine_ls_wR_factor_gt 0.0761
_refine_ls_wR_factor_ref 0.0832
_reflns_number_gt 4794
_reflns_number_total 6010
_reflns_threshold_expression >2sigma(I)
_cod_data_source_file c5sc01414j2.cif
_cod_data_source_block shelxl
_cod_depositor_comments
;
The following automatic conversions were performed:

'_symmetry_cell_setting' value 'Triclinic' changed to 'triclinic'
according to
/usr/data/users/saulius/crontab/automatic-downloads/rss-feeds/RSC/lib/dictionaries/cif_core.dic
dictionary named 'cif_core.dic' version 2.4.2 from 2011-04-26.

Automatic conversion script
Id: cif_fix_values 3271 2015-04-21 07:52:19Z andrius 

 Adding full bibliography for 1520493--1520498.cif.
;
_cod_original_sg_symbol_H-M P-1
_cod_database_code 1520493

loop_
_symmetry_equiv_pos_as_xyz
'x, y, z'
'-x, -y, -z'

loop_
_atom_site_label
_atom_site_type_symbol
_atom_site_fract_x
_atom_site_fract_y
_atom_site_fract_z
_atom_site_U_iso_or_equiv
_atom_site_adp_type
_atom_site_occupancy
_atom_site_symmetry_multiplicity
_atom_site_calc_flag
_atom_site_refinement_flags
_atom_site_disorder_assembly
_atom_site_disorder_group
C1 C 0.7209(3) 0.1968(2) 0.5175(2) 0.0206(6) Uani 1 1 d . . .
H1 H 0.8079 0.1388 0.5294 0.025 Uiso 1 1 calc R . .
C2 C 0.6933(3) 0.2736(2) 0.4273(2) 0.0260(7) Uani 1 1 d . . .
H2 H 0.7597 0.2678 0.3781 0.031 Uiso 1 1 calc R . .
C3 C 0.5696(3) 0.3577(2) 0.4102(2) 0.0267(7) Uani 1 1 d . . .
H3 H 0.5478 0.4112 0.3484 0.032 Uiso 1 1 calc R . .
C4 C 0.4762(3) 0.3643(2) 0.4838(2) 0.0259(7) Uani 1 1 d . . .
H4 H 0.3894 0.4231 0.4731 0.031 Uiso 1 1 calc R . .
C5 C 0.5083(3) 0.2852(2) 0.5737(2) 0.0174(6) Uani 1 1 d . . .
C6 C 0.4087(3) 0.2915(2) 0.6599(2) 0.0183(6) Uani 1 1 d . . .
C7 C 0.2755(3) 0.3943(2) 0.6274(2) 0.0277(7) Uani 1 1 d . . .
H7A H 0.2116 0.3982 0.6818 0.042 Uiso 1 1 calc R . .
H7B H 0.2420 0.3824 0.5625 0.042 Uiso 1 1 calc R . .
H7C H 0.2886 0.4675 0.6173 0.042 Uiso 1 1 calc R . .
C8 C 0.4634(3) 0.3131(2) 0.7595(2) 0.0186(6) Uani 1 1 d . B .
C9 C 0.3947(3) 0.4094(3) 0.8100(2) 0.0340(8) Uani 1 1 d . . .
H9 H 0.3097 0.4627 0.7842 0.041 Uiso 1 1 calc R A 1
C10 C 0.4479(3) 0.4287(3) 0.8966(3) 0.0463(10) Uani 0.61(3) 1 d P B 1
H10 H 0.3996 0.4932 0.9326 0.056 Uiso 0.61(3) 1 calc PR B 1
C10A C 0.7088(3) -0.1639(3) 1.0585(2) 0.0347(9) Uani 0.39(3) 1 d P B 2
H10A H 0.7040 -0.2043 1.1242 0.042 Uiso 0.39(3) 1 calc PR B 2
C11 C 0.5717(3) 0.3528(3) 0.9295(2) 0.0339(8) Uani 1 1 d . . .
H11 H 0.6128 0.3652 0.9877 0.041 Uiso 1 1 calc R B 1
C12 C 0.6365(3) 0.2583(2) 0.8778(2) 0.0218(6) Uani 1 1 d . B .
H12 H 0.7229 0.2060 0.9015 0.026 Uiso 1 1 calc R . .
C13 C 0.3872(3) 0.1766(2) 0.6780(2) 0.0164(6) Uani 1 1 d . B .
C14 C 0.2652(3) 0.1734(2) 0.6593(2) 0.0190(6) Uani 1 1 d . . .
H14 H 0.1919 0.2430 0.6350 0.023 Uiso 1 1 calc R . .
C15 C 0.2515(3) 0.0690(2) 0.6763(2) 0.0200(6) Uani 1 1 d . . .
H15 H 0.1687 0.0661 0.6628 0.024 Uiso 1 1 calc R . .
C16 C 0.3576(3) -0.0317(2) 0.7127(2) 0.0182(6) Uani 1 1 d . . .
H16 H 0.3488 -0.1043 0.7247 0.022 Uiso 1 1 calc R . .
C17 C 0.4771(2) -0.0250(2) 0.73144(19) 0.0151(6) Uani 1 1 d . B .
C18 C 0.7721(3) -0.0290(2) 0.9530(2) 0.0186(6) Uani 1 1 d . B .
H18 H 0.8170 0.0221 0.9470 0.022 Uiso 1 1 calc R . .
C19 C 0.7747(3) -0.0927(3) 1.0475(2) 0.0259(7) Uani 1 1 d . . .
H19 H 0.8226 -0.0867 1.1048 0.031 Uiso 1 1 calc R B 1
C20 C 0.6495(3) -0.1758(3) 0.9722(2) 0.0266(7) Uani 1 1 d . . .
H20 H 0.6053 -0.2275 0.9775 0.032 Uiso 1 1 calc R B 1
C21 C 0.6524(2) -0.1137(2) 0.8764(2) 0.0157(6) Uani 1 1 d . B .
C22 C 0.5990(2) -0.1348(2) 0.7749(2) 0.0160(6) Uani 1 1 d . . .
C23 C 0.5594(3) -0.2394(2) 0.7985(2) 0.0232(7) Uani 1 1 d . B .
H23A H 0.5315 -0.2571 0.7340 0.035 Uiso 1 1 calc R . .
H23B H 0.4863 -0.2203 0.8466 0.035 Uiso 1 1 calc R . .
H23C H 0.6351 -0.3075 0.8301 0.035 Uiso 1 1 calc R . .
C24 C 0.7097(2) -0.1627(2) 0.6952(2) 0.0153(6) Uani 1 1 d . B .
C25 C 0.7644(3) -0.2701(2) 0.6575(2) 0.0202(6) Uani 1 1 d . . .
H25 H 0.7296 -0.3274 0.6773 0.024 Uiso 1 1 calc R B .
C26 C 0.8688(3) -0.2939(2) 0.5915(2) 0.0217(6) Uani 1 1 d . B .
H26 H 0.9062 -0.3672 0.5657 0.026 Uiso 1 1 calc R . .
C27 C 0.9175(3) -0.2104(2) 0.5639(2) 0.0201(6) Uani 1 1 d . . .
H27 H 0.9903 -0.2246 0.5196 0.024 Uiso 1 1 calc R B .
C28 C 0.8582(3) -0.1054(2) 0.6020(2) 0.0178(6) Uani 1 1 d . B .
H28 H 0.8915 -0.0471 0.5820 0.021 Uiso 1 1 calc R . .
C29 C 0.9227(3) 0.3082(2) 1.1465(2) 0.0193(6) Uani 1 1 d . . .
C30 C 0.9149(3) 0.3880(3) 0.7970(2) 0.0299(7) Uani 1 1 d . . .
N1 N 0.6310(2) 0.20006(18) 0.58904(16) 0.0169(5) Uani 1 1 d . . .
N2 N 0.5833(2) 0.23663(18) 0.79568(16) 0.0157(5) Uani 1 1 d . . .
N3 N 0.4913(2) 0.07742(18) 0.71325(16) 0.0144(5) Uani 1 1 d . . .
N4 N 0.7088(2) -0.03609(17) 0.86893(16) 0.0144(5) Uani 1 1 d . . .
N5 N 0.7088(3) -0.1639(3) 1.0585(2) 0.0347(9) Uani 0.61(3) 1 d P B 1
N5A N 0.4479(3) 0.4287(3) 0.8966(3) 0.0463(10) Uani 0.39(3) 1 d P B 2
N6 N 0.7564(2) -0.08001(17) 0.66560(16) 0.0143(5) Uani 1 1 d . . .
O1 O 0.86068(18) 0.08122(16) 0.74804(15) 0.0197(4) Uani 1 1 d D . .
O2 O 0.8865(2) 0.14976(17) 1.05735(15) 0.0287(5) Uani 1 1 d . . .
O3 O 0.71526(18) 0.26557(17) 1.16753(15) 0.0279(5) Uani 1 1 d . . .
O4 O 0.92015(17) 0.11806(15) 1.24445(14) 0.0220(4) Uani 1 1 d . . .
O5 O 0.93273(18) 0.24936(15) 0.66367(14) 0.0214(4) Uani 1 1 d . . .
O6 O 0.9119(3) 0.4427(2) 0.59844(17) 0.0657(9) Uani 1 1 d . . .
O7 O 0.7233(2) 0.4114(2) 0.67421(19) 0.0576(8) Uani 1 1 d . . .
F1 F 0.86625(16) 0.39362(13) 1.06885(12) 0.0274(4) Uani 1 1 d . . .
F2 F 0.90189(16) 0.35790(13) 1.23403(12) 0.0276(4) Uani 1 1 d . . .
F3 F 1.05207(15) 0.26342(14) 1.13263(14) 0.0328(4) Uani 1 1 d . . .
F4 F 0.8511(2) 0.49418(16) 0.82202(15) 0.0663(7) Uani 1 1 d . . .
F5 F 0.89341(19) 0.31380(17) 0.86849(13) 0.0426(5) Uani 1 1 d . . .
F6 F 1.0422(2) 0.3652(2) 0.80203(15) 0.0530(6) Uani 1 1 d . . .
S1 S 0.85316(6) 0.19802(6) 1.15313(5) 0.01825(16) Uani 1 1 d . . .
S2 S 0.86371(8) 0.37311(6) 0.66872(6) 0.02809(19) Uani 1 1 d . . .
Co1 Co 0.67874(3) 0.08054(3) 0.72890(3) 0.01263(10) Uani 1 1 d . B .
H1A H 0.879(3) 0.138(2) 0.721(2) 0.045(11) Uiso 1 1 d D . .
H1B H 0.930(2) 0.0188(19) 0.757(2) 0.033(9) Uiso 1 1 d D . .

loop_
_atom_site_aniso_label
_atom_site_aniso_U_11
_atom_site_aniso_U_22
_atom_site_aniso_U_33
_atom_site_aniso_U_23
_atom_site_aniso_U_13
_atom_site_aniso_U_12
C1 0.0271(16) 0.0205(15) 0.0165(15) -0.0022(12) 0.0001(12) -0.0119(13)
C2 0.0408(19) 0.0296(17) 0.0163(15) -0.0044(13) 0.0042(13) -0.0228(15)
C3 0.045(2) 0.0266(16) 0.0138(15) 0.0068(12) -0.0078(14) -0.0219(15)
C4 0.0350(18) 0.0192(15) 0.0240(16) 0.0031(12) -0.0143(14) -0.0123(13)
C5 0.0228(15) 0.0159(14) 0.0165(14) -0.0004(11) -0.0060(11) -0.0110(12)
C6 0.0142(14) 0.0156(14) 0.0215(15) -0.0011(11) -0.0074(11) -0.0020(11)
C7 0.0219(16) 0.0186(15) 0.0380(18) 0.0008(13) -0.0128(13) -0.0038(13)
C8 0.0173(14) 0.0149(14) 0.0221(15) -0.0007(11) -0.0032(12) -0.0049(11)
C9 0.0263(17) 0.0246(17) 0.040(2) -0.0128(14) -0.0101(15) 0.0043(13)
C10 0.045(2) 0.0333(19) 0.047(2) -0.0239(15) -0.0117(16) 0.0051(15)
C10A 0.0324(17) 0.0481(19) 0.0207(16) 0.0060(13) -0.0013(12) -0.0157(14)
C11 0.0371(19) 0.0289(17) 0.0310(18) -0.0130(14) -0.0133(15) -0.0046(15)
C12 0.0213(15) 0.0199(15) 0.0208(15) -0.0021(12) -0.0069(12) -0.0043(12)
C13 0.0166(14) 0.0166(14) 0.0146(14) -0.0022(11) -0.0022(11) -0.0048(11)
C14 0.0145(14) 0.0214(15) 0.0177(15) 0.0000(12) -0.0035(11) -0.0038(12)
C15 0.0128(14) 0.0297(16) 0.0189(15) -0.0016(12) -0.0015(11) -0.0102(12)
C16 0.0172(14) 0.0217(14) 0.0184(15) -0.0010(12) -0.0004(11) -0.0108(12)
C17 0.0134(13) 0.0178(14) 0.0126(13) 0.0002(11) -0.0001(11) -0.0051(11)
C18 0.0182(14) 0.0174(14) 0.0180(15) -0.0050(11) -0.0010(11) -0.0037(11)
C19 0.0259(16) 0.0312(17) 0.0160(15) -0.0017(13) -0.0018(12) -0.0066(14)
C20 0.0222(16) 0.0337(17) 0.0238(17) 0.0075(13) -0.0018(13) -0.0139(14)
C21 0.0097(13) 0.0162(13) 0.0180(14) 0.0005(11) -0.0008(11) -0.0025(11)
C22 0.0139(13) 0.0139(13) 0.0192(14) -0.0005(11) -0.0026(11) -0.0048(11)
C23 0.0174(15) 0.0175(14) 0.0348(17) 0.0013(13) -0.0004(13) -0.0083(12)
C24 0.0135(13) 0.0156(13) 0.0153(14) 0.0010(11) -0.0048(11) -0.0049(11)
C25 0.0247(16) 0.0152(14) 0.0210(15) -0.0015(12) -0.0032(12) -0.0081(12)
C26 0.0254(16) 0.0140(14) 0.0210(15) -0.0066(12) -0.0026(12) -0.0015(12)
C27 0.0223(15) 0.0190(14) 0.0146(14) -0.0035(11) -0.0021(12) -0.0031(12)
C28 0.0186(14) 0.0200(14) 0.0145(14) 0.0005(11) -0.0016(11) -0.0079(12)
C29 0.0116(13) 0.0202(14) 0.0233(16) -0.0031(12) -0.0014(11) -0.0030(11)
C30 0.0369(19) 0.0227(16) 0.0225(17) 0.0005(13) -0.0031(14) -0.0044(14)
N1 0.0208(12) 0.0173(12) 0.0147(12) -0.0030(9) -0.0018(10) -0.0094(10)
N2 0.0145(12) 0.0149(11) 0.0164(12) -0.0006(9) -0.0014(9) -0.0046(9)
N3 0.0109(11) 0.0156(11) 0.0146(12) -0.0012(9) -0.0023(9) -0.0031(9)
N4 0.0122(11) 0.0140(11) 0.0142(12) -0.0015(9) -0.0007(9) -0.0023(9)
N5 0.0324(17) 0.0481(19) 0.0207(16) 0.0060(13) -0.0013(12) -0.0157(14)
N5A 0.045(2) 0.0333(19) 0.047(2) -0.0239(15) -0.0117(16) 0.0051(15)
N6 0.0126(11) 0.0145(11) 0.0155(12) -0.0016(9) -0.0023(9) -0.0051(9)
O1 0.0137(10) 0.0121(10) 0.0312(12) -0.0002(9) -0.0025(9) -0.0035(9)
O2 0.0397(13) 0.0316(12) 0.0206(11) -0.0071(9) -0.0028(9) -0.0190(10)
O3 0.0140(10) 0.0330(12) 0.0317(12) 0.0085(9) -0.0034(9) -0.0074(9)
O4 0.0190(10) 0.0189(10) 0.0218(11) 0.0020(8) -0.0047(8) -0.0019(8)
O5 0.0240(11) 0.0171(10) 0.0244(11) -0.0027(8) 0.0058(8) -0.0097(8)
O6 0.158(3) 0.0375(14) 0.0212(13) 0.0021(11) 0.0072(15) -0.0616(18)
O7 0.0363(14) 0.0563(16) 0.0462(16) -0.0185(13) -0.0193(12) 0.0219(12)
F1 0.0303(9) 0.0243(9) 0.0255(9) 0.0030(7) -0.0003(7) -0.0103(7)
F2 0.0307(10) 0.0232(9) 0.0261(9) -0.0094(7) -0.0048(7) -0.0055(7)
F3 0.0135(8) 0.0306(10) 0.0560(12) -0.0119(8) 0.0055(8) -0.0089(7)
F4 0.1085(19) 0.0282(11) 0.0365(12) -0.0172(9) -0.0180(12) 0.0048(12)
F5 0.0590(13) 0.0558(12) 0.0175(9) 0.0064(9) -0.0008(9) -0.0305(11)
F6 0.0474(13) 0.0824(16) 0.0465(13) -0.0206(11) 0.0013(10) -0.0402(12)
S1 0.0157(3) 0.0204(4) 0.0183(4) 0.0001(3) -0.0033(3) -0.0073(3)
S2 0.0443(5) 0.0159(4) 0.0169(4) 0.0016(3) -0.0047(3) -0.0051(3)
Co1 0.01120(18) 0.01245(18) 0.01339(19) -0.00106(14) -0.00136(14) -0.00389(14)

loop_
_atom_type_symbol
_atom_type_description
_atom_type_scat_dispersion_real
_atom_type_scat_dispersion_imag
_atom_type_scat_source
C C 0.0033 0.0016 'International Tables Vol C Tables 4.2.6.8 and 6.1.1.4'
H H 0.0000 0.0000 'International Tables Vol C Tables 4.2.6.8 and 6.1.1.4'
N N 0.0061 0.0033 'International Tables Vol C Tables 4.2.6.8 and 6.1.1.4'
O O 0.0106 0.0060 'International Tables Vol C Tables 4.2.6.8 and 6.1.1.4'
F F 0.0171 0.0103 'International Tables Vol C Tables 4.2.6.8 and 6.1.1.4'
S S 0.1246 0.1234 'International Tables Vol C Tables 4.2.6.8 and 6.1.1.4'
Co Co 0.3494 0.9721 'International Tables Vol C Tables 4.2.6.8 and 6.1.1.4'

loop_
_geom_angle_atom_site_label_1
_geom_angle_atom_site_label_2
_geom_angle_atom_site_label_3
_geom_angle
N1 C1 C2 123.2(3)
N1 C1 H1 118.4
C2 C1 H1 118.4
C3 C2 C1 118.9(3)
C3 C2 H2 120.6
C1 C2 H2 120.6
C2 C3 C4 119.0(3)
C2 C3 H3 120.5
C4 C3 H3 120.5
C3 C4 C5 120.2(3)
C3 C4 H4 119.9
C5 C4 H4 119.9
N1 C5 C4 120.4(2)
N1 C5 C6 117.4(2)
C4 C5 C6 122.2(2)
C8 C6 C5 108.3(2)
C8 C6 C13 110.4(2)
C5 C6 C13 110.2(2)
C8 C6 C7 109.2(2)
C5 C6 C7 109.2(2)
C13 C6 C7 109.4(2)
C6 C7 H7A 109.5
C6 C7 H7B 109.5
H7A C7 H7B 109.5
C6 C7 H7C 109.5
H7A C7 H7C 109.5
H7B C7 H7C 109.5
N2 C8 C9 120.0(3)
N2 C8 C6 117.8(2)
C9 C8 C6 122.2(2)
C10 C9 C8 120.9(3)
C10 C9 H9 119.5
C8 C9 H9 119.5
C11 C10 C9 118.1(3)
C11 C10 H10 120.9
C9 C10 H10 120.9
C19 C10A C20 117.8(3)
C19 C10A H10A 121.1
C20 C10A H10A 121.1
C10 C11 C12 119.3(3)
C10 C11 H11 120.3
C12 C11 H11 120.3
N2 C12 C11 122.9(3)
N2 C12 H12 118.6
C11 C12 H12 118.6
N3 C13 C14 120.2(2)
N3 C13 C6 118.1(2)
C14 C13 C6 121.8(2)
C15 C14 C13 119.5(2)
C15 C14 H14 120.3
C13 C14 H14 120.3
C14 C15 C16 120.2(3)
C14 C15 H15 119.9
C16 C15 H15 119.9
C15 C16 C17 118.7(2)
C15 C16 H16 120.7
C17 C16 H16 120.7
N3 C17 C16 121.2(2)
N3 C17 C22 117.7(2)
C16 C17 C22 121.1(2)
N4 C18 C19 122.6(3)
N4 C18 H18 118.7
C19 C18 H18 118.7
C10A C19 C18 119.8(3)
C10A C19 H19 120.1
C18 C19 H19 120.1
C10A C20 C21 121.3(3)
C10A C20 H20 119.4
C21 C20 H20 119.4
N4 C21 C20 119.9(3)
N4 C21 C22 117.5(2)
C20 C21 C22 122.5(2)
C23 C22 C24 109.5(2)
C23 C22 C21 108.8(2)
C24 C22 C21 108.7(2)
C23 C22 C17 109.6(2)
C24 C22 C17 110.2(2)
C21 C22 C17 110.2(2)
C22 C23 H23A 109.5
C22 C23 H23B 109.5
H23A C23 H23B 109.5
C22 C23 H23C 109.5
H23A C23 H23C 109.5
H23B C23 H23C 109.5
N6 C24 C25 120.2(2)
N6 C24 C22 117.3(2)
C25 C24 C22 122.4(2)
C26 C25 C24 120.5(2)
C26 C25 H25 119.8
C24 C25 H25 119.8
C27 C26 C25 118.9(3)
C27 C26 H26 120.6
C25 C26 H26 120.6
C26 C27 C28 118.1(3)
C26 C27 H27 120.9
C28 C27 H27 120.9
N6 C28 C27 124.0(2)
N6 C28 H28 118.0
C27 C28 H28 118.0
F3 C29 F1 108.0(2)
F3 C29 F2 107.6(2)
F1 C29 F2 107.0(2)
F3 C29 S1 112.12(18)
F1 C29 S1 111.22(18)
F2 C29 S1 110.72(18)
F4 C30 F6 107.4(3)
F4 C30 F5 108.1(3)
F6 C30 F5 107.0(2)
F4 C30 S2 112.1(2)
F6 C30 S2 111.5(2)
F5 C30 S2 110.6(2)
C1 N1 C5 118.3(2)
C1 N1 Co1 121.95(18)
C5 N1 Co1 119.68(17)
C12 N2 C8 118.7(2)
C12 N2 Co1 121.26(17)
C8 N2 Co1 119.97(18)
C17 N3 C13 120.3(2)
C17 N3 Co1 119.74(16)
C13 N3 Co1 119.82(17)
C18 N4 C21 118.2(2)
C18 N4 Co1 122.85(17)
C21 N4 Co1 118.67(17)
C28 N6 C24 118.3(2)
C28 N6 Co1 121.56(17)
C24 N6 Co1 119.99(17)
Co1 O1 H1A 122(2)
Co1 O1 H1B 122(2)
H1A O1 H1B 111(3)
O2 S1 O3 116.61(13)
O2 S1 O4 114.53(12)
O3 S1 O4 113.47(11)
O2 S1 C29 104.72(12)
O3 S1 C29 102.17(12)
O4 S1 C29 102.97(12)
O6 S2 O7 116.74(17)
O6 S2 O5 113.02(14)
O7 S2 O5 114.22(14)
O6 S2 C30 104.62(15)
O7 S2 C30 103.82(14)
O5 S2 C30 102.26(12)
O1 Co1 N3 178.43(8)
O1 Co1 N2 93.09(8)
N3 Co1 N2 86.83(8)
O1 Co1 N6 92.63(8)
N3 Co1 N6 87.40(8)
N2 Co1 N6 173.87(8)
O1 Co1 N4 90.31(8)
N3 Co1 N4 88.15(8)
N2 Co1 N4 96.71(8)
N6 Co1 N4 81.04(8)
O1 Co1 N1 94.48(8)
N3 Co1 N1 87.06(8)
N2 Co1 N1 81.86(8)
N6 Co1 N1 99.90(8)
N4 Co1 N1 175.07(8)

loop_
_geom_bond_atom_site_label_1
_geom_bond_atom_site_label_2
_geom_bond_distance
C1 N1 1.338(3)
C1 C2 1.379(4)
C1 H1 0.9500
C2 C3 1.358(4)
C2 H2 0.9500
C3 C4 1.377(4)
C3 H3 0.9500
C4 C5 1.389(4)
C4 H4 0.9500
C5 N1 1.353(3)
C5 C6 1.541(4)
C6 C8 1.538(4)
C6 C13 1.544(4)
C6 C7 1.548(3)
C7 H7A 0.9800
C7 H7B 0.9800
C7 H7C 0.9800
C8 N2 1.343(3)
C8 C9 1.387(4)
C9 C10 1.371(4)
C9 H9 0.9500
C10 C11 1.361(4)
C10 H10 0.9500
C10A C19 1.353(4)
C10A C20 1.364(4)
C10A H10A 0.9500
C11 C12 1.372(4)
C11 H11 0.9500
C12 N2 1.336(3)
C12 H12 0.9500
C13 N3 1.353(3)
C13 C14 1.390(4)
C14 C15 1.371(4)
C14 H14 0.9500
C15 C16 1.379(4)
C15 H15 0.9500
C16 C17 1.382(4)
C16 H16 0.9500
C17 N3 1.350(3)
C17 C22 1.550(3)
C18 N4 1.340(3)
C18 C19 1.376(4)
C18 H18 0.9500
C19 H19 0.9500
C20 C21 1.393(4)
C20 H20 0.9500
C21 N4 1.343(3)
C21 C22 1.550(4)
C22 C23 1.539(4)
C22 C24 1.545(4)
C23 H23A 0.9800
C23 H23B 0.9800
C23 H23C 0.9800
C24 N6 1.346(3)
C24 C25 1.391(4)
C25 C26 1.379(4)
C25 H25 0.9500
C26 C27 1.367(4)
C26 H26 0.9500
C27 C28 1.372(4)
C27 H27 0.9500
C28 N6 1.339(3)
C28 H28 0.9500
C29 F3 1.329(3)
C29 F1 1.338(3)
C29 F2 1.339(3)
C29 S1 1.823(3)
C30 F4 1.319(3)
C30 F6 1.319(4)
C30 F5 1.320(3)
C30 S2 1.827(3)
N1 Co1 2.140(2)
N2 Co1 2.113(2)
N3 Co1 2.099(2)
N4 Co1 2.134(2)
N6 Co1 2.122(2)
O1 Co1 2.0316(19)
O1 H1A 0.853(18)
O1 H1B 0.846(17)
O2 S1 1.431(2)
O3 S1 1.4410(19)
O4 S1 1.4560(18)
O5 S2 1.4464(19)
O6 S2 1.425(2)
O7 S2 1.432(3)
